data_7101287
loop_
_publ_author_name
'Robert M. McKinaly'
'Praveen K. Thallapally'
'J. L. Atwood'

_publ_section_title
;
Hexameric C-alkylpyrogallol[4]arene Molecular Capsules Sustained by
Metal-ion Coordination and Hydrogen Bonds
;
_journal_issue 28
_journal_name_full 'Chemical Communications'
_journal_paper_doi 10.1039/b605204e
_journal_year 2006
_chemical_formula_moiety 'C300 H292 Ga12 N8 O119'
_chemical_formula_sum 'C300 H292 Ga12 N8 O119'
_chemical_formula_weight 6750.06
_chemical_name_common 'C-pentylpyrogallol(4)arene gallium hexamer acetonitrile'
_chemical_name_systematic
;
C-pentylpyrogallol[4]arene gallium hexamer acetonitrile
;
_space_group_IT_number 15
_symmetry_cell_setting monoclinic
_symmetry_space_group_name_Hall '-C 2yc'
_symmetry_space_group_name_H-M 'C 1 2/c 1'
_atom_sites_solution_hydrogens geom
_atom_sites_solution_primary direct
_atom_sites_solution_secondary difmap
_audit_creation_method SHELXL-97
_cell_angle_alpha 90.00
_cell_angle_beta 112.666(2)
_cell_angle_gamma 90.00
_cell_formula_units_Z 4
_cell_length_a 41.443(4)
_cell_length_b 29.295(3)
_cell_length_c 36.851(4)
_cell_measurement_temperature 173(2)
_cell_volume 41285(7)
_computing_structure_refinement 'SHELXH-97 (Sheldrick, 1997)'
_computing_structure_solution 'SHELXS-97 (Sheldrick, 1990)'
_diffrn_ambient_temperature 173(2)
_diffrn_measured_fraction_theta_full 0.998
_diffrn_measured_fraction_theta_max 0.998
_diffrn_radiation_monochromator graphite
_diffrn_radiation_source 'fine-focus sealed tube'
_diffrn_radiation_type MoK\a
_diffrn_radiation_wavelength 0.71073
_diffrn_reflns_av_R_equivalents 0.2496
_diffrn_reflns_av_sigmaI/netI 0.3032
_diffrn_reflns_limit_h_max 45
_diffrn_reflns_limit_h_min -46
_diffrn_reflns_limit_k_max 32
_diffrn_reflns_limit_k_min -26
_diffrn_reflns_limit_l_max 40
_diffrn_reflns_limit_l_min -41
_diffrn_reflns_number 108094
_diffrn_reflns_theta_full 23.29
_diffrn_reflns_theta_max 23.29
_diffrn_reflns_theta_min 0.88
_exptl_absorpt_coefficient_mu 0.842
_exptl_crystal_colour colorless
_exptl_crystal_density_diffrn 1.086
_exptl_crystal_density_method 'not measured'
_exptl_crystal_description plate
_exptl_crystal_F_000 13888
_exptl_crystal_size_max 0.15
_exptl_crystal_size_mid 0.1
_exptl_crystal_size_min 0.05
_refine_diff_density_max 2.116
_refine_diff_density_min -0.830
_refine_diff_density_rms 0.212
_refine_ls_extinction_method none
_refine_ls_goodness_of_fit_ref 1.180
_refine_ls_hydrogen_treatment mixed
_refine_ls_matrix_type full
_refine_ls_number_parameters 2059
_refine_ls_number_reflns 29749
_refine_ls_number_restraints 512
_refine_ls_restrained_S_all 1.178
_refine_ls_R_factor_all 0.3214
_refine_ls_R_factor_gt 0.1324
_refine_ls_shift/su_max 0.686
_refine_ls_shift/su_mean 0.007
_refine_ls_structure_factor_coef Fsqd
_refine_ls_weighting_details 'calc w=1/[\s^2^(Fo^2^)+(0.2000P)^2^+0.0000P] where P=(Fo^2^+2Fc^2^)/3'
_refine_ls_weighting_scheme calc
_refine_ls_wR_factor_gt 0.3445
_refine_ls_wR_factor_ref 0.4622
_reflns_number_gt 9358
_reflns_number_total 29749
_reflns_threshold_expression >2sigma(I)
_cod_data_source_file b605204e.txt
_cod_original_sg_symbol_H-M C2/c
_cod_database_code 7101287

loop_
_symmetry_equiv_pos_as_xyz
'x, y, z'
'-x, y, -z+1/2'
'x+1/2, y+1/2, z'
'-x+1/2, y+1/2, -z+1/2'
'-x, -y, -z'
'x, -y, z-1/2'
'-x+1/2, -y+1/2, -z'
'x+1/2, -y+1/2, z-1/2'

loop_
_atom_site_label
_atom_site_type_symbol
_atom_site_fract_x
_atom_site_fract_y
_atom_site_fract_z
_atom_site_U_iso_or_equiv
_atom_site_adp_type
_atom_site_occupancy
_atom_site_symmetry_multiplicity
_atom_site_calc_flag
_atom_site_refinement_flags
Ga1 Ga 0.35532(5) 0.23905(9) 0.86468(6) 0.0770(8) Uani 1 1 d .
O1 O 0.2291(3) 0.3055(5) 0.7517(3) 0.072(4) Uani 1 1 d .
N1 N 0.3392(7) 0.4063(9) 0.9248(7) 0.151(9) Uani 1 1 d .
C1 C 0.1626(4) 0.2231(9) 0.7034(5) 0.069(6) Uani 1 1 d .
H1 H 0.1396 0.2217 0.6836 0.082 Uiso 1 1 calc R
C144 C 0.4150(15) -0.2170(15) 1.0761(18) 0.49(4) Uani 1 1 d DU
H14A H 0.4051 -0.2416 1.0866 0.735 Uiso 1 1 calc R
H14B H 0.4389 -0.2105 1.0945 0.735 Uiso 1 1 calc R
H14C H 0.4153 -0.2264 1.0507 0.735 Uiso 1 1 calc R
Ga2 Ga 0.27535(5) 0.16717(9) 0.80877(6) 0.0748(8) Uani 1 1 d .
O2 O 0.2619(3) 0.2294(4) 0.7850(4) 0.079(4) Uani 1 1 d .
N2 N 0.3010(12) 0.1724(14) 0.9258(11) 0.250(19) Uani 1 1 d .
C2 C 0.1774(4) 0.2643(8) 0.7109(6) 0.065(6) Uani 1 1 d .
Ga3 Ga 0.27583(5) 0.29335(9) 0.79013(6) 0.0763(8) Uani 1 1 d .
O3 O 0.2312(3) 0.1479(5) 0.7703(4) 0.082(4) Uani 1 1 d .
N3 N 0.0618(5) 0.2097(8) 0.6441(7) 0.120(9) Uani 1 1 d .
C3 C 0.2109(4) 0.2647(8) 0.7393(5) 0.067(6) Uani 1 1 d .
Ga4 Ga 0.20596(5) 0.41369(8) 0.79880(6) 0.0698(7) Uani 1 1 d .
O4 O 0.1966(3) 0.0841(4) 0.7869(3) 0.080(4) Uani 1 1 d .
N4 N 0.1444(7) 0.2421(11) 0.7918(10) 0.260(19) Uani 1 1 d .
C4 C 0.2277(4) 0.2254(9) 0.7570(6) 0.074(7) Uani 1 1 d .
Ga5 Ga 0.13028(5) 0.41509(7) 0.82930(6) 0.0569(6) Uani 1 1 d .
O5 O 0.1710(3) 0.0714(5) 0.8424(4) 0.091(4) Uani 1 1 d .
C5 C 0.2123(4) 0.1855(8) 0.7494(6) 0.067(6) Uani 1 1 d .
Ga6 Ga 0.21137(5) 0.48419(8) 0.88515(6) 0.0634(7) Uani 1 1 d .
O6 O 0.1065(3) 0.1021(4) 0.8354(4) 0.075(4) Uani 1 1 d .
C6 C 0.1773(5) 0.1808(8) 0.7219(5) 0.070(6) Uani 1 1 d .
O7 O 0.0674(3) 0.1747(4) 0.8411(4) 0.067(4) Uani 1 1 d .
C7 C 0.1583(4) 0.1356(7) 0.7140(5) 0.065(5) Uani 1 1 d DU
H7 H 0.1760 0.1114 0.7163 0.079 Uiso 1 1 calc R
O8 O 0.0648(3) 0.2638(4) 0.8617(4) 0.068(4) Uani 1 1 d .
C8 C 0.1295(4) 0.1317(6) 0.6726(5) 0.073(5) Uani 1 1 d DU
H8A H 0.1119 0.1559 0.6694 0.088 Uiso 1 1 calc R
H8B H 0.1400 0.1375 0.6530 0.088 Uiso 1 1 calc R
O9 O 0.0558(3) 0.3315(4) 0.8114(3) 0.065(3) Uani 1 1 d .
C9 C 0.1111(5) 0.0860(7) 0.6638(6) 0.090(6) Uani 1 1 d DU
H9A H 0.1264 0.0636 0.6580 0.108 Uiso 1 1 calc R
H9B H 0.1077 0.0753 0.6876 0.108 Uiso 1 1 calc R
O10 O 0.0946(3) 0.3824(4) 0.7891(3) 0.062(3) Uani 1 1 d .
C10 C 0.0761(4) 0.0864(7) 0.6298(6) 0.094(7) Uani 1 1 d DU
H10A H 0.0788 0.0998 0.6065 0.113 Uiso 1 1 calc R
H10B H 0.0597 0.1059 0.6366 0.113 Uiso 1 1 calc R
O11 O 0.1581(3) 0.4075(4) 0.7963(3) 0.068(4) Uani 1 1 d .
C11 C 0.0607(5) 0.0389(8) 0.6196(6) 0.106(7) Uani 1 1 d DU
H11A H 0.0600 0.0247 0.6436 0.127 Uiso 1 1 calc R
H11B H 0.0764 0.0202 0.6111 0.127 Uiso 1 1 calc R
O12 O 0.1920(3) 0.3693(4) 0.7549(3) 0.067(4) Uani 1 1 d .
C12 C 0.0243(5) 0.0381(8) 0.5877(7) 0.125(10) Uani 1 1 d DU
H12A H 0.0086 0.0563 0.5960 0.188 Uiso 1 1 calc R
H12B H 0.0159 0.0066 0.5829 0.188 Uiso 1 1 calc R
H12C H 0.0250 0.0510 0.5634 0.188 Uiso 1 1 calc R
O13 O 0.2049(3) 0.5028(4) 0.9309(3) 0.064(4) Uani 1 1 d .
C13 C 0.1112(5) 0.1405(7) 0.7430(6) 0.068(6) Uani 1 1 d .
H13 H 0.0973 0.1572 0.7202 0.081 Uiso 1 1 calc R
O14 O 0.1670(3) 0.4506(4) 0.8703(3) 0.062(3) Uani 1 1 d .
C14 C 0.1448(4) 0.1269(6) 0.7457(5) 0.060(5) Uani 1 1 d .
O15 O 0.1049(3) 0.4176(4) 0.8623(3) 0.060(3) Uani 1 1 d .
C15 C 0.1634(5) 0.1039(7) 0.7783(6) 0.064(6) Uani 1 1 d .
O16 O 0.0903(3) 0.3471(4) 0.8992(3) 0.062(3) Uani 1 1 d .
C16 C 0.1519(5) 0.0944(6) 0.8091(6) 0.067(6) Uani 1 1 d .
O17 O 0.1034(3) 0.2785(4) 0.9522(4) 0.070(4) Uani 1 1 d .
C17 C 0.1173(5) 0.1096(7) 0.8048(7) 0.075(6) Uani 1 1 d .
O18 O 0.0932(3) 0.2862(5) 1.0178(4) 0.073(4) Uani 1 1 d .
C18 C 0.0968(5) 0.1317(6) 0.7700(6) 0.061(5) Uani 1 1 d .
O19 O 0.2521(3) 0.4211(5) 0.7960(3) 0.075(4) Uani 1 1 d .
C19 C 0.0594(4) 0.1483(6) 0.7643(5) 0.055(5) Uani 1 1 d DU
H19 H 0.0523 0.1302 0.7830 0.067 Uiso 1 1 calc R
O20 O 0.2196(3) 0.4619(5) 0.8387(3) 0.082(4) Uani 1 1 d .
C20 C 0.0327(4) 0.1374(6) 0.7231(5) 0.066(5) Uani 1 1 d DU
H20A H 0.0403 0.1515 0.7033 0.079 Uiso 1 1 calc R
H20B H 0.0098 0.1506 0.7199 0.079 Uiso 1 1 calc R
O21 O 0.2521(3) 0.5199(5) 0.8952(4) 0.088(4) Uani 1 1 d .
C21 C 0.0288(4) 0.0855(6) 0.7161(5) 0.070(5) Uani 1 1 d DU
H21A H 0.0506 0.0734 0.7148 0.084 Uiso 1 1 calc R
H21B H 0.0256 0.0709 0.7387 0.084 Uiso 1 1 calc R
O22 O 0.2880(3) 0.5321(5) 0.9692(4) 0.085(4) Uani 1 1 d .
C22 C -0.0018(5) 0.0727(7) 0.6785(5) 0.086(6) Uani 1 1 d DU
H22A H -0.0232 0.0879 0.6785 0.103 Uiso 1 1 calc R
H22B H 0.0027 0.0844 0.6557 0.103 Uiso 1 1 calc R
O23 O 0.3199(3) 0.4839(5) 1.0354(4) 0.091(5) Uani 1 1 d .
C23 C -0.0085(5) 0.0217(7) 0.6734(6) 0.109(8) Uani 1 1 d DU
H23A H -0.0096 0.0094 0.6979 0.130 Uiso 1 1 calc R
H23B H 0.0117 0.0072 0.6700 0.130 Uiso 1 1 calc R
O24 O 0.3877(3) 0.4540(5) 1.0564(4) 0.081(4) Uani 1 1 d .
C24 C -0.0422(6) 0.0076(9) 0.6385(7) 0.142(11) Uani 1 1 d DU
H24A H -0.0627 0.0173 0.6437 0.213 Uiso 1 1 calc R
H24B H -0.0427 -0.0256 0.6353 0.213 Uiso 1 1 calc R
H24C H -0.0427 0.0222 0.6144 0.213 Uiso 1 1 calc R
O25 O 0.4312(3) 0.3872(4) 1.0527(4) 0.078(4) Uani 1 1 d .
C25 C 0.0555(4) 0.2337(8) 0.7489(5) 0.057(5) Uani 1 1 d .
H25 H 0.0535 0.2265 0.7230 0.068 Uiso 1 1 calc R
O26 O 0.4337(3) 0.3048(5) 1.0209(4) 0.078(4) Uani 1 1 d .
C26 C 0.0586(4) 0.1969(7) 0.7750(6) 0.051(5) Uani 1 1 d .
O27 O 0.4346(3) 0.2944(6) 0.9502(4) 0.075(4) Uani 1 1 d .
C27 C 0.0623(4) 0.2080(8) 0.8123(6) 0.063(5) Uani 1 1 d .
O28 O 0.3891(3) 0.2847(5) 0.8789(4) 0.085(5) Uani 1 1 d .
C28 C 0.0609(4) 0.2538(8) 0.8234(6) 0.058(5) Uani 1 1 d .
O29 O 0.3246(3) 0.2829(5) 0.8271(4) 0.089(5) Uani 1 1 d .
C29 C 0.0570(4) 0.2887(7) 0.7957(6) 0.053(5) Uani 1 1 d .
O30 O 0.2885(3) 0.3586(4) 0.7906(3) 0.072(4) Uani 1 1 d .
C30 C 0.0550(4) 0.2808(7) 0.7587(5) 0.048(5) Uani 1 1 d .
O31 O 0.3851(3) 0.2010(5) 0.9031(4) 0.078(4) Uani 1 1 d .
C31 C 0.0530(4) 0.3157(7) 0.7306(4) 0.057(5) Uani 1 1 d DU
H31 H 0.0425 0.3423 0.7390 0.068 Uiso 1 1 calc R
O32 O 0.3218(3) 0.1902(5) 0.8463(4) 0.078(4) Uani 1 1 d .
C32 C 0.0284(4) 0.3076(6) 0.6879(4) 0.062(5) Uani 1 1 d DU
H32A H 0.0391 0.2842 0.6765 0.074 Uiso 1 1 calc R
H32B H 0.0062 0.2948 0.6877 0.074 Uiso 1 1 calc R
O33 O 0.2880(3) 0.1089(5) 0.8337(3) 0.080(4) Uani 1 1 d .
C33 C 0.0200(5) 0.3490(7) 0.6617(5) 0.081(6) Uani 1 1 d DU
H33A H 0.0418 0.3660 0.6662 0.097 Uiso 1 1 calc R
H33B H 0.0043 0.3693 0.6689 0.097 Uiso 1 1 calc R
O34 O 0.2521(3) 0.0710(5) 0.8719(4) 0.079(4) Uani 1 1 d .
C34 C 0.0025(5) 0.3372(8) 0.6182(5) 0.097(6) Uani 1 1 d DU
H34A H -0.0096 0.3647 0.6038 0.116 Uiso 1 1 calc R
H34B H -0.0155 0.3136 0.6149 0.116 Uiso 1 1 calc R
O35 O 0.2258(3) 0.0696(5) 0.9293(4) 0.080(4) Uani 1 1 d .
C35 C 0.0273(5) 0.3195(9) 0.5986(5) 0.108(7) Uani 1 1 d DU
H35A H 0.0429 0.3450 0.5983 0.130 Uiso 1 1 calc R
H35B H 0.0423 0.2954 0.6158 0.130 Uiso 1 1 calc R
O36 O 0.2553(3) 0.0141(4) 0.9930(4) 0.071(4) Uani 1 1 d .
C36 C 0.0108(7) 0.3004(11) 0.5572(6) 0.164(11) Uani 1 1 d DU
H36A H -0.0142 0.2951 0.5505 0.246 Uiso 1 1 calc R
H36B H 0.0222 0.2715 0.5557 0.246 Uiso 1 1 calc R
H36C H 0.0137 0.3223 0.5386 0.246 Uiso 1 1 calc R
O37 O 0.3307(3) 0.2605(6) 0.8994(4) 0.113(5) Uani 1 1 d .
C37 C 0.1052(4) 0.3152(6) 0.7108(5) 0.056(5) Uani 1 1 d .
H37 H 0.0923 0.2948 0.6903 0.068 Uiso 1 1 calc R
O38 O 0.3739(3) 0.2172(5) 0.8240(4) 0.091(4) Uani 1 1 d .
C38 C 0.0882(4) 0.3323(7) 0.7345(5) 0.055(5) Uani 1 1 d .
O39 O 0.2548(3) 0.1849(5) 0.8479(4) 0.101(5) Uani 1 1 d .
C39 C 0.1072(4) 0.3632(6) 0.7630(5) 0.053(5) Uani 1 1 d .
O40 O 0.2988(3) 0.1532(5) 0.7700(3) 0.088(4) Uani 1 1 d .
C40 C 0.1404(4) 0.3759(7) 0.7672(5) 0.061(5) Uani 1 1 d .
O41 O 0.2605(3) 0.2993(4) 0.8343(4) 0.079(4) Uani 1 1 d .
C41 C 0.1572(4) 0.3572(7) 0.7454(5) 0.056(5) Uani 1 1 d .
O42 O 0.2920(3) 0.2864(5) 0.7445(4) 0.094(5) Uani 1 1 d .
C42 C 0.1396(4) 0.3255(7) 0.7148(5) 0.061(5) Uani 1 1 d .
O43 O 0.2221(3) 0.3676(5) 0.8387(3) 0.082(4) Uani 1 1 d .
C43 C 0.1574(4) 0.3056(7) 0.6901(5) 0.070(6) Uani 1 1 d DU
H43 H 0.1752 0.3285 0.6900 0.084 Uiso 1 1 calc R
O44 O 0.1886(3) 0.4633(5) 0.7575(4) 0.091(5) Uani 1 1 d .
C44 C 0.1326(5) 0.2985(8) 0.6465(5) 0.098(6) Uani 1 1 d DU
H44A H 0.1196 0.3272 0.6364 0.118 Uiso 1 1 calc R
H44B H 0.1153 0.2746 0.6452 0.118 Uiso 1 1 calc R
O45 O 0.1564(3) 0.3572(4) 0.8575(4) 0.081(4) Uani 1 1 d .
C45 C 0.1524(7) 0.2841(10) 0.6192(7) 0.147(9) Uani 1 1 d DU
H45A H 0.1644 0.2547 0.6289 0.177 Uiso 1 1 calc R
H45B H 0.1348 0.2789 0.5923 0.177 Uiso 1 1 calc R
O46 O 0.1097(3) 0.4747(4) 0.8013(4) 0.077(4) Uani 1 1 d .
C46 C 0.1797(10) 0.3190(15) 0.6168(12) 0.267(14) Uani 1 1 d DU
H46A H 0.1961 0.3216 0.6446 0.320 Uiso 1 1 calc R
H46B H 0.1664 0.3479 0.6110 0.320 Uiso 1 1 calc R
O47 O 0.2386(3) 0.4276(4) 0.9104(4) 0.093(5) Uani 1 1 d .
C47 C 0.2047(12) 0.3253(18) 0.5941(14) 0.323(18) Uani 1 1 d DU
H47A H 0.2225 0.3007 0.6018 0.388 Uiso 1 1 calc R
H47B H 0.1910 0.3227 0.5655 0.388 Uiso 1 1 calc R
O48 O 0.1826(3) 0.5372(4) 0.8548(4) 0.089(4) Uani 1 1 d .
C48 C 0.2233(15) 0.372(2) 0.6032(18) 0.42(3) Uani 1 1 d DU
O49 O 0.446(4) 0.243(3) 0.797(4) 0.82(10) Uani 0.50 1 d P
C49 C 0.1256(5) 0.4872(6) 0.9510(5) 0.060(5) Uani 1 1 d .
H49 H 0.1159 0.4950 0.9697 0.072 Uiso 1 1 calc R
O50 O 0.4772(15) 0.2360(12) 0.906(2) 0.30(4) Uani 0.50 1 d P
C50 C 0.1584(5) 0.5047(7) 0.9569(6) 0.063(5) Uani 1 1 d .
O51 O 0.3937(15) 0.3139(17) 0.754(2) 0.33(4) Uani 0.50 1 d P
C51 C 0.1723(5) 0.4905(7) 0.9280(5) 0.063(6) Uani 1 1 d .
O52 O 0.389(2) 0.1192(14) 0.822(2) 0.35(5) Uani 0.50 1 d P
C52 C 0.1538(4) 0.4628(6) 0.8978(5) 0.050(5) Uani 1 1 d .
O53 O 0.3371(12) 0.0680(16) 0.7556(16) 0.28(4) Uani 0.50 1 d P
C53 C 0.1210(4) 0.4465(7) 0.8937(5) 0.060(5) Uani 1 1 d .
C54 C 0.1059(4) 0.4590(6) 0.9199(6) 0.059(5) Uani 1 1 d .
C55 C 0.0706(4) 0.4390(6) 0.9148(5) 0.062(5) Uani 1 1 d DU
H55 H 0.0599 0.4264 0.8876 0.074 Uiso 1 1 calc R
O56 O 0.2250(11) 0.1956(19) 0.6616(11) 0.21(2) Uani 0.50 1 d P
C56 C 0.0449(5) 0.4770(6) 0.9188(6) 0.076(5) Uani 1 1 d DU
H56A H 0.0239 0.4627 0.9206 0.091 Uiso 1 1 calc R
H56B H 0.0567 0.4956 0.9427 0.091 Uiso 1 1 calc R
O57 O 0.3487(5) 0.2728(8) 0.9803(6) 0.181(9) Uani 1 1 d .
C57 C 0.0345(7) 0.5067(9) 0.8820(8) 0.139(9) Uani 1 1 d DU
H57A H 0.0192 0.4890 0.8589 0.166 Uiso 1 1 calc R
H57B H 0.0558 0.5155 0.8775 0.166 Uiso 1 1 calc R
O58 O 0.4047(4) 0.3151(4) 1.0801(4) 0.089(4) Uani 1 1 d .
C58 C 0.0144(10) 0.5518(11) 0.8863(11) 0.225(14) Uani 1 1 d DU
H58A H -0.0099 0.5421 0.8804 0.270 Uiso 1 1 calc R
H58B H 0.0245 0.5594 0.9147 0.270 Uiso 1 1 calc R
O59 O 0.3396(10) 0.290(2) 1.0963(14) 0.25(3) Uani 0.50 1 d P
C59 C 0.0117(15) 0.5937(15) 0.8667(14) 0.33(2) Uani 1 1 d DU
H59A H -0.0062 0.5912 0.8396 0.401 Uiso 1 1 calc R
H59B H 0.0343 0.6013 0.8650 0.401 Uiso 1 1 calc R
O60 O 0.2051(9) 0.2495(11) 0.8386(11) 0.147(14) Uani 0.50 1 d P
C60 C 0.0009(16) 0.6332(15) 0.8900(16) 0.40(3) Uani 1 1 d DU
H60A H -0.0130 0.6201 0.9038 0.603 Uiso 1 1 calc R
H60B H -0.0129 0.6564 0.8714 0.603 Uiso 1 1 calc R
H60C H 0.0221 0.6473 0.9092 0.603 Uiso 1 1 calc R
O61 O 0.3335(12) 0.3550(13) 1.0122(10) 0.22(3) Uani 0.50 1 d P
C61 C 0.0733(4) 0.4030(7) 0.9809(5) 0.056(5) Uani 1 1 d .
H61 H 0.0672 0.4319 0.9879 0.067 Uiso 1 1 calc R
O62 O 0.3548(5) 0.4180(9) 1.0923(5) 0.248(15) Uani 1 1 d .
C62 C 0.0769(4) 0.3979(7) 0.9439(5) 0.055(5) Uani 1 1 d .
O63 O 0.2630(9) 0.3967(8) 0.9838(7) 0.103(11) Uani 0.50 1 d P
C63 C 0.0864(4) 0.3555(8) 0.9341(6) 0.055(5) Uani 1 1 d .
O64 O 0.1888(11) 0.3525(14) 0.9380(10) 0.174(17) Uani 0.50 1 d P
C64 C 0.0921(4) 0.3187(8) 0.9613(6) 0.055(5) Uani 1 1 d .
O65 O 0.1504(11) 0.2907(18) 0.9035(16) 0.23(3) Uani 0.50 1 d P
C65 C 0.0882(4) 0.3252(9) 0.9959(6) 0.063(6) Uani 1 1 d .
O66 O 0.021(2) 0.4536(16) 0.7418(13) 0.37(5) Uani 0.50 1 d P
C66 C 0.0787(4) 0.3667(8) 1.0064(5) 0.050(5) Uani 1 1 d .
O67 O 0.1546(11) 0.5277(10) 0.7700(10) 0.145(18) Uani 0.50 1 d P
C67 C 0.0757(4) 0.3740(7) 1.0461(5) 0.070(6) Uani 1 1 d DU
H67 H 0.0664 0.3446 1.0518 0.084 Uiso 1 1 calc R
C68 C 0.0497(4) 0.4092(7) 1.0456(5) 0.085(6) Uani 1 1 d DU
H68A H 0.0571 0.4389 1.0384 0.102 Uiso 1 1 calc R
H68B H 0.0501 0.4122 1.0725 0.102 Uiso 1 1 calc R
O69 O 0.091(2) 0.631(2) 0.822(2) 0.35(4) Uani 0.50 1 d P
C69 C 0.0120(5) 0.3995(8) 1.0172(6) 0.105(7) Uani 1 1 d DU
H69A H 0.0121 0.3891 0.9917 0.126 Uiso 1 1 calc R
H69B H 0.0023 0.3746 1.0281 0.126 Uiso 1 1 calc R
O70 O 0.1132(7) 0.5516(10) 0.8519(8) 0.104(10) Uani 0.50 1 d P
C70 C -0.0104(6) 0.4398(9) 1.0108(8) 0.137(9) Uani 1 1 d DU
H70A H -0.0037 0.4637 0.9961 0.165 Uiso 1 1 calc R
H70B H -0.0094 0.4527 1.0360 0.165 Uiso 1 1 calc R
O71 O 0.0000 0.567(2) 0.7500 0.61(7) Uani 1 2 d S
C71 C -0.0495(6) 0.4196(11) 0.9849(10) 0.177(12) Uani 1 1 d DU
H71A H -0.0488 0.4017 0.9624 0.213 Uiso 1 1 calc R
H71B H -0.0572 0.3992 1.0014 0.213 Uiso 1 1 calc R
C72 C -0.0739(8) 0.4574(12) 0.9705(12) 0.27(2) Uani 1 1 d DU
H72A H -0.0683 0.4810 0.9908 0.402 Uiso 1 1 calc R
H72B H -0.0978 0.4464 0.9641 0.402 Uiso 1 1 calc R
H72C H -0.0719 0.4703 0.9469 0.402 Uiso 1 1 calc R
C73 C 0.3204(5) 0.5021(8) 0.8564(6) 0.072(6) Uani 1 1 d .
H73 H 0.3439 0.5104 0.8611 0.087 Uiso 1 1 calc R
C74 C 0.3038(5) 0.4717(8) 0.8267(6) 0.076(6) Uani 1 1 d .
C75 C 0.2700(4) 0.4576(8) 0.8217(6) 0.070(6) Uani 1 1 d .
C76 C 0.2539(5) 0.4763(8) 0.8431(6) 0.074(6) Uani 1 1 d .
C77 C 0.2697(5) 0.5075(7) 0.8723(6) 0.065(6) Uani 1 1 d .
C78 C 0.3046(4) 0.5214(7) 0.8800(6) 0.068(6) Uani 1 1 d .
C79 C 0.3218(4) 0.5545(7) 0.9128(6) 0.074(6) Uani 1 1 d DU
H79 H 0.3028 0.5728 0.9160 0.089 Uiso 1 1 calc R
C80 C 0.3457(4) 0.5869(7) 0.9054(6) 0.083(6) Uani 1 1 d DU
H80A H 0.3331 0.6023 0.8799 0.099 Uiso 1 1 calc R
H80B H 0.3656 0.5699 0.9034 0.099 Uiso 1 1 calc R
C81 C 0.3601(6) 0.6240(8) 0.9386(7) 0.115(7) Uani 1 1 d DU
H81A H 0.3750 0.6083 0.9631 0.138 Uiso 1 1 calc R
H81B H 0.3755 0.6448 0.9313 0.138 Uiso 1 1 calc R
C82 C 0.3345(7) 0.6520(10) 0.9472(10) 0.160(10) Uani 1 1 d DU
H82A H 0.3186 0.6671 0.9229 0.192 Uiso 1 1 calc R
H82B H 0.3204 0.6324 0.9573 0.192 Uiso 1 1 calc R
C83 C 0.3527(10) 0.6860(14) 0.9762(12) 0.242(15) Uani 1 1 d DU
H83A H 0.3628 0.7086 0.9636 0.291 Uiso 1 1 calc R
H83B H 0.3725 0.6709 0.9973 0.291 Uiso 1 1 calc R
C84 C 0.3322(12) 0.7111(16) 0.9948(15) 0.31(2) Uani 1 1 d DU
H84A H 0.3081 0.7148 0.9758 0.464 Uiso 1 1 calc R
H84B H 0.3427 0.7412 1.0034 0.464 Uiso 1 1 calc R
H84C H 0.3322 0.6939 1.0176 0.464 Uiso 1 1 calc R
C85 C 0.3720(5) 0.5116(7) 0.9626(6) 0.075(6) Uani 1 1 d .
H85 H 0.3838 0.5178 0.9455 0.090 Uiso 1 1 calc R
C86 C 0.3396(5) 0.5266(7) 0.9515(6) 0.071(6) Uani 1 1 d .
C87 C 0.3219(5) 0.5188(6) 0.9752(6) 0.065(6) Uani 1 1 d .
C88 C 0.3369(5) 0.4948(7) 1.0107(7) 0.076(6) Uani 1 1 d .
C89 C 0.3725(5) 0.4776(7) 1.0228(7) 0.082(6) Uani 1 1 d .
C90 C 0.3909(4) 0.4870(7) 0.9977(6) 0.064(6) Uani 1 1 d .
C91 C 0.4292(4) 0.4708(7) 1.0109(5) 0.062(5) Uani 1 1 d DU
H91 H 0.4386 0.4673 1.0401 0.074 Uiso 1 1 calc R
C92 C 0.4510(4) 0.5091(6) 1.0016(6) 0.073(5) Uani 1 1 d DU
H92A H 0.4754 0.4981 1.0094 0.088 Uiso 1 1 calc R
H92B H 0.4415 0.5140 0.9728 0.088 Uiso 1 1 calc R
C93 C 0.4518(5) 0.5542(7) 1.0212(6) 0.089(6) Uani 1 1 d DU
H93A H 0.4677 0.5523 1.0493 0.107 Uiso 1 1 calc R
H93B H 0.4281 0.5618 1.0199 0.107 Uiso 1 1 calc R
C94 C 0.4647(6) 0.5920(8) 1.0007(8) 0.123(8) Uani 1 1 d DU
H94A H 0.4891 0.5850 1.0042 0.148 Uiso 1 1 calc R
H94B H 0.4503 0.5909 0.9721 0.148 Uiso 1 1 calc R
C95 C 0.4636(7) 0.6370(9) 1.0144(9) 0.172(12) Uani 1 1 d DU
H95A H 0.4809 0.6395 1.0417 0.207 Uiso 1 1 calc R
H95B H 0.4402 0.6424 1.0147 0.207 Uiso 1 1 calc R
C96 C 0.4713(7) 0.6753(9) 0.9889(11) 0.220(17) Uani 1 1 d DU
H96A H 0.4915 0.6664 0.9828 0.331 Uiso 1 1 calc R
H96B H 0.4765 0.7041 1.0036 0.331 Uiso 1 1 calc R
H96C H 0.4509 0.6794 0.9644 0.331 Uiso 1 1 calc R
C97 C 0.4316(4) 0.4177(8) 0.9562(6) 0.063(6) Uani 1 1 d .
H97 H 0.4318 0.4439 0.9411 0.075 Uiso 1 1 calc R
C98 C 0.4310(4) 0.4246(8) 0.9940(6) 0.064(6) Uani 1 1 d .
C99 C 0.4316(4) 0.3839(10) 1.0150(6) 0.068(6) Uani 1 1 d .
C100 C 0.4329(4) 0.3423(9) 0.9995(7) 0.057(5) Uani 1 1 d .
C101 C 0.4329(4) 0.3377(9) 0.9632(7) 0.065(6) Uani 1 1 d .
C102 C 0.4321(4) 0.3760(10) 0.9400(6) 0.063(6) Uani 1 1 d .
C103 C 0.4307(4) 0.3716(7) 0.8977(5) 0.069(5) Uani 1 1 d DU
H103 H 0.4408 0.3410 0.8964 0.083 Uiso 1 1 calc R
C104 C 0.4530(5) 0.4059(8) 0.8866(6) 0.096(6) Uani 1 1 d DU
H10C H 0.4420 0.4363 0.8843 0.115 Uiso 1 1 calc R
H10D H 0.4762 0.4075 0.9085 0.115 Uiso 1 1 calc R
C105 C 0.4583(6) 0.3968(11) 0.8506(7) 0.157(9) Uani 1 1 d DU
H10E H 0.4608 0.4270 0.8400 0.189 Uiso 1 1 calc R
H10F H 0.4360 0.3839 0.8320 0.189 Uiso 1 1 calc R
C106 C 0.4868(10) 0.3673(14) 0.8470(9) 0.259(14) Uani 1 1 d DU
C107 C 0.4852(11) 0.3770(18) 0.8050(10) 0.284(16) Uani 1 1 d DU
C108 C 0.5208(12) 0.354(2) 0.8229(16) 0.39(3) Uani 1 1 d DU
C109 C 0.3754(4) 0.4070(7) 0.8494(5) 0.064(6) Uani 1 1 d .
H109 H 0.3874 0.4355 0.8545 0.077 Uiso 1 1 calc R
C110 C 0.3933(5) 0.3698(9) 0.8689(5) 0.070(6) Uani 1 1 d .
C111 C 0.3760(5) 0.3240(9) 0.8621(6) 0.082(7) Uani 1 1 d .
C112 C 0.3408(5) 0.3250(9) 0.8342(6) 0.085(7) Uani 1 1 d .
C113 C 0.3244(5) 0.3657(10) 0.8159(6) 0.077(7) Uani 1 1 d .
C114 C 0.3415(5) 0.4065(9) 0.8229(6) 0.076(6) Uani 1 1 d .
C115 C 0.3213(5) 0.4492(7) 0.8017(6) 0.077(6) Uani 1 1 d DU
H115 H 0.3021 0.4383 0.7771 0.093 Uiso 1 1 calc R
C116 C 0.3437(5) 0.4810(7) 0.7891(6) 0.088(6) Uani 1 1 d DU
H11C H 0.3633 0.4920 0.8129 0.105 Uiso 1 1 calc R
H11D H 0.3295 0.5078 0.7760 0.105 Uiso 1 1 calc R
C117 C 0.3586(5) 0.4593(9) 0.7615(6) 0.108(7) Uani 1 1 d DU
H11E H 0.3695 0.4298 0.7729 0.129 Uiso 1 1 calc R
H11F H 0.3392 0.4527 0.7362 0.129 Uiso 1 1 calc R
C118 C 0.3855(6) 0.4881(9) 0.7537(8) 0.132(8) Uani 1 1 d DU
H11G H 0.4048 0.4958 0.7788 0.158 Uiso 1 1 calc R
H11H H 0.3746 0.5169 0.7406 0.158 Uiso 1 1 calc R
C119 C 0.4008(8) 0.4599(11) 0.7255(9) 0.169(10) Uani 1 1 d DU
H11I H 0.4107 0.4304 0.7378 0.203 Uiso 1 1 calc R
H11J H 0.3818 0.4537 0.6997 0.203 Uiso 1 1 calc R
C120 C 0.4283(9) 0.4879(14) 0.7200(13) 0.28(2) Uani 1 1 d DU
H12D H 0.4214 0.5201 0.7175 0.415 Uiso 1 1 calc R
H12E H 0.4313 0.4781 0.6961 0.415 Uiso 1 1 calc R
H12F H 0.4504 0.4841 0.7427 0.415 Uiso 1 1 calc R
C121 C 0.3704(5) 0.0791(8) 0.9142(5) 0.071(6) Uani 1 1 d .
H121 H 0.3817 0.0535 0.9298 0.085 Uiso 1 1 calc R
C122 C 0.3881(5) 0.1205(8) 0.9211(6) 0.069(6) Uani 1 1 d .
C123 C 0.3706(5) 0.1595(9) 0.8974(6) 0.072(6) Uani 1 1 d .
C124 C 0.3373(5) 0.1520(9) 0.8676(6) 0.074(7) Uani 1 1 d .
C125 C 0.3205(5) 0.1107(9) 0.8624(5) 0.068(6) Uani 1 1 d .
C126 C 0.3364(4) 0.0732(8) 0.8852(5) 0.062(6) Uani 1 1 d .
C127 C 0.3163(5) 0.0262(7) 0.8791(5) 0.079(6) Uani 1 1 d DU
H127 H 0.2966 0.0280 0.8528 0.094 Uiso 1 1 calc R
C128 C 0.3386(5) -0.0146(7) 0.8775(5) 0.089(6) Uani 1 1 d DU
H12G H 0.3233 -0.0419 0.8700 0.106 Uiso 1 1 calc R
H12H H 0.3563 -0.0200 0.9043 0.106 Uiso 1 1 calc R
C129 C 0.3581(6) -0.0096(8) 0.8479(6) 0.106(7) Uani 1 1 d DU
H12I H 0.3411 0.0010 0.8222 0.127 Uiso 1 1 calc R
H12J H 0.3764 0.0141 0.8581 0.127 Uiso 1 1 calc R
C130 C 0.3750(7) -0.0534(8) 0.8417(8) 0.129(8) Uani 1 1 d DU
H13A H 0.3565 -0.0762 0.8284 0.155 Uiso 1 1 calc R
H13B H 0.3902 -0.0661 0.8675 0.155 Uiso 1 1 calc R
C131 C 0.3971(7) -0.0453(11) 0.8164(9) 0.172(11) Uani 1 1 d DU
H13C H 0.3983 -0.0734 0.8020 0.206 Uiso 1 1 calc R
H13D H 0.3870 -0.0204 0.7972 0.206 Uiso 1 1 calc R
C132 C 0.4328(8) -0.0323(14) 0.8459(13) 0.28(2) Uani 1 1 d DU
H13E H 0.4305 -0.0076 0.8626 0.419 Uiso 1 1 calc R
H13F H 0.4474 -0.0222 0.8320 0.419 Uiso 1 1 calc R
H13G H 0.4436 -0.0589 0.8623 0.419 Uiso 1 1 calc R
C133 C 0.3163(5) -0.0049(7) 0.9426(6) 0.065(6) Uani 1 1 d .
H133 H 0.3371 -0.0212 0.9459 0.078 Uiso 1 1 calc R
C134 C 0.3001(5) 0.0219(7) 0.9089(6) 0.071(6) Uani 1 1 d .
C135 C 0.2702(5) 0.0452(7) 0.9032(6) 0.071(6) Uani 1 1 d .
C136 C 0.2552(5) 0.0426(8) 0.9329(6) 0.078(6) Uani 1 1 d .
C137 C 0.2707(5) 0.0157(7) 0.9666(6) 0.073(6) Uani 1 1 d .
C138 C 0.3017(5) -0.0078(6) 0.9719(5) 0.064(6) Uani 1 1 d .
C139 C 0.3211(4) -0.0360(6) 1.0100(5) 0.064(5) Uani 1 1 d DU
H139 H 0.3024 -0.0498 1.0175 0.077 Uiso 1 1 calc R
C140 C 0.3433(5) -0.0761(7) 1.0058(6) 0.087(6) Uani 1 1 d DU
H14D H 0.3294 -0.0939 0.9820 0.104 Uiso 1 1 calc R
H14E H 0.3640 -0.0638 1.0018 0.104 Uiso 1 1 calc R
C141 C 0.3553(7) -0.1069(8) 1.0399(7) 0.138(9) Uani 1 1 d DU
H14F H 0.3347 -0.1197 1.0438 0.165 Uiso 1 1 calc R
H14G H 0.3692 -0.0893 1.0638 0.165 Uiso 1 1 calc R
C142 C 0.3776(10) -0.1459(10) 1.0344(10) 0.221(14) Uani 1 1 d DU
H14H H 0.3629 -0.1653 1.0121 0.265 Uiso 1 1 calc R
H14I H 0.3968 -0.1331 1.0278 0.265 Uiso 1 1 calc R
C143 C 0.3925(13) -0.1741(12) 1.0705(12) 0.30(2) Uani 1 1 d DU
H14J H 0.3724 -0.1833 1.0770 0.365 Uiso 1 1 calc R
H14K H 0.4065 -0.1528 1.0916 0.365 Uiso 1 1 calc R
C145 C 0.2962(11) 0.3510(15) 0.9187(8) 0.22(3) Uani 1 1 d .
C146 C 0.330(3) 0.375(2) 0.937(3) 0.55(9) Uani 1 1 d .
C147 C 0.3315(5) 0.1098(8) 0.9869(7) 0.082(7) Uani 1 1 d .
C148 C 0.3174(10) 0.1461(15) 0.9574(12) 0.164(14) Uani 1 1 d .
C149 C -0.0058(5) 0.1886(8) 0.6123(7) 0.108(8) Uani 1 1 d .
C150 C 0.0337(8) 0.1993(9) 0.6311(7) 0.103(8) Uani 1 1 d .

loop_
_atom_site_aniso_label
_atom_site_aniso_U_11
_atom_site_aniso_U_22
_atom_site_aniso_U_33
_atom_site_aniso_U_23
_atom_site_aniso_U_13
_atom_site_aniso_U_12
Ga1 0.0375(12) 0.117(2) 0.0661(15) 0.0082(14) 0.0080(11) -0.0064(13)
O1 0.037(7) 0.114(12) 0.052(8) -0.005(8) 0.003(6) -0.004(8)
N1 0.18(2) 0.18(3) 0.112(18) 0.010(17) 0.073(17) -0.032(19)
C1 0.025(10) 0.13(2) 0.051(13) -0.006(14) 0.011(9) -0.003(13)
C144 0.56(7) 0.16(4) 0.50(6) 0.02(4) -0.08(6) 0.19(4)
Ga2 0.0343(12) 0.108(2) 0.0691(15) -0.0039(14) 0.0053(11) 0.0053(12)
O2 0.044(8) 0.102(11) 0.077(9) 0.002(8) 0.008(7) 0.002(7)
N2 0.32(5) 0.25(4) 0.19(4) 0.06(3) 0.11(4) 0.04(3)
C2 0.022(10) 0.085(17) 0.077(14) -0.031(13) 0.008(10) -0.022(11)
Ga3 0.0345(12) 0.117(2) 0.0645(15) 0.0015(14) 0.0044(10) -0.0046(13)
O3 0.032(7) 0.098(11) 0.089(10) -0.008(9) -0.008(7) 0.013(7)
N3 0.043(11) 0.137(19) 0.15(2) -0.029(15) -0.002(13) 0.007(13)
C3 0.023(11) 0.12(2) 0.047(12) -0.039(13) 0.002(9) 0.005(13)
Ga4 0.0315(11) 0.115(2) 0.0599(14) -0.0078(14) 0.0146(10) -0.0157(12)
O4 0.053(8) 0.099(11) 0.067(9) -0.028(8) -0.002(7) 0.031(7)
N4 0.11(2) 0.29(4) 0.31(4) 0.15(3) 0.01(2) -0.08(2)
C4 0.008(10) 0.12(2) 0.069(14) -0.016(14) -0.012(9) 0.003(13)
Ga5 0.0306(11) 0.0794(16) 0.0577(13) -0.0050(12) 0.0138(9) -0.0084(10)
O5 0.054(9) 0.108(12) 0.088(10) 0.008(9) 0.001(8) 0.017(8)
C5 0.021(11) 0.102(19) 0.066(14) -0.013(13) 0.001(10) -0.005(12)
Ga6 0.0297(11) 0.0856(17) 0.0654(14) -0.0004(12) 0.0079(10) -0.0110(11)
O6 0.056(8) 0.093(11) 0.069(9) 0.015(8) 0.016(7) 0.003(7)
C6 0.042(12) 0.111(19) 0.042(12) -0.009(12) 0.001(10) 0.008(13)
O7 0.065(8) 0.072(10) 0.072(9) 0.004(8) 0.036(7) -0.003(7)
C7 0.046(11) 0.089(15) 0.056(11) -0.011(10) 0.013(8) 0.007(10)
O8 0.063(8) 0.088(10) 0.054(8) -0.008(7) 0.024(7) 0.000(7)
C8 0.042(10) 0.087(12) 0.072(11) -0.020(11) 0.001(8) 0.021(8)
O9 0.077(9) 0.061(10) 0.063(8) -0.001(7) 0.032(7) 0.001(7)
C9 0.074(12) 0.078(12) 0.085(13) -0.035(11) -0.006(9) 0.022(9)
O10 0.036(7) 0.092(10) 0.052(8) -0.019(7) 0.009(6) -0.019(6)
C10 0.060(11) 0.122(15) 0.080(13) -0.057(12) 0.005(9) 0.007(10)
O11 0.043(7) 0.100(10) 0.063(8) -0.012(8) 0.025(6) -0.027(7)
C11 0.068(12) 0.132(16) 0.102(16) -0.071(14) 0.014(10) 0.003(11)
O12 0.031(7) 0.108(11) 0.060(8) 0.004(7) 0.014(6) -0.011(7)
C12 0.060(12) 0.14(2) 0.15(2) -0.080(17) 0.014(12) -0.006(12)
O13 0.044(7) 0.086(10) 0.055(8) 0.005(7) 0.010(6) -0.020(7)
C13 0.043(12) 0.091(16) 0.063(14) -0.007(12) 0.014(11) 0.019(11)
O14 0.034(7) 0.094(10) 0.056(8) -0.006(7) 0.013(6) -0.008(6)
C14 0.043(12) 0.073(15) 0.035(11) -0.001(10) -0.016(9) 0.017(10)
O15 0.037(7) 0.081(9) 0.061(8) -0.009(7) 0.016(6) -0.008(6)
C15 0.040(12) 0.076(16) 0.065(14) -0.025(12) 0.010(11) -0.006(11)
O16 0.060(8) 0.071(9) 0.061(8) -0.013(7) 0.029(7) -0.002(6)
C16 0.032(11) 0.064(15) 0.071(15) -0.012(12) -0.017(11) 0.008(10)
O17 0.080(9) 0.064(10) 0.072(9) -0.007(7) 0.037(8) -0.001(8)
C17 0.069(15) 0.074(16) 0.072(16) -0.010(13) 0.015(13) 0.006(12)
O18 0.052(8) 0.087(11) 0.070(9) 0.017(8) 0.012(7) -0.004(7)
C18 0.045(12) 0.069(15) 0.058(13) -0.009(11) 0.007(11) -0.006(10)
O19 0.029(7) 0.128(12) 0.061(8) 0.011(8) 0.011(6) -0.024(7)
C19 0.028(9) 0.059(12) 0.069(11) -0.005(9) 0.008(7) 0.008(8)
O20 0.040(8) 0.132(12) 0.072(9) -0.004(8) 0.018(7) -0.017(8)
C20 0.028(9) 0.069(10) 0.078(11) 0.007(10) -0.004(8) -0.006(9)
O21 0.046(8) 0.108(12) 0.110(11) -0.015(9) 0.030(8) -0.026(8)
C21 0.044(10) 0.076(10) 0.075(11) -0.009(10) 0.008(8) -0.006(9)
O22 0.048(8) 0.122(12) 0.081(10) 0.009(9) 0.020(7) -0.004(8)
C22 0.053(11) 0.094(12) 0.083(13) -0.023(11) -0.005(9) 0.000(10)
O23 0.064(9) 0.135(13) 0.080(10) 0.022(9) 0.034(8) -0.005(9)
C23 0.091(15) 0.095(12) 0.094(15) -0.013(13) -0.015(11) -0.018(13)
O24 0.052(8) 0.109(11) 0.069(9) 0.033(9) 0.009(7) 0.000(8)
C24 0.12(2) 0.13(2) 0.12(2) -0.043(17) -0.013(14) -0.047(16)
O25 0.080(10) 0.087(10) 0.052(8) 0.012(8) 0.010(7) -0.008(8)
C25 0.024(9) 0.096(19) 0.052(12) -0.001(14) 0.015(9) 0.008(10)
O26 0.066(9) 0.085(11) 0.072(9) 0.018(9) 0.014(7) -0.008(8)
C26 0.030(10) 0.063(16) 0.058(14) -0.028(13) 0.014(9) -0.010(9)
O27 0.049(8) 0.094(12) 0.070(9) 0.017(9) 0.010(7) 0.006(8)
C27 0.048(12) 0.069(17) 0.068(16) 0.013(15) 0.017(10) 0.007(11)
O28 0.047(8) 0.103(12) 0.084(10) 0.029(9) 0.002(7) 0.001(8)
C28 0.027(10) 0.086(19) 0.070(15) -0.025(15) 0.027(10) -0.005(10)
O29 0.034(7) 0.117(13) 0.078(10) 0.006(9) -0.022(7) -0.001(8)
C29 0.051(12) 0.041(14) 0.065(15) 0.010(13) 0.020(10) -0.006(9)
O30 0.034(7) 0.107(11) 0.060(8) 0.014(7) 0.004(6) -0.007(7)
C30 0.036(10) 0.065(16) 0.039(12) 0.001(12) 0.009(8) 0.007(9)
O31 0.047(8) 0.106(12) 0.073(9) 0.011(9) 0.015(7) -0.030(8)
C31 0.023(9) 0.090(15) 0.053(9) 0.004(10) 0.009(7) 0.019(9)
O32 0.038(8) 0.100(11) 0.072(9) 0.013(8) -0.004(7) 0.004(8)
C32 0.019(8) 0.107(14) 0.052(8) 0.003(8) 0.006(7) 0.007(9)
O33 0.035(7) 0.141(13) 0.047(8) 0.009(8) -0.001(6) -0.016(7)
C33 0.040(10) 0.115(15) 0.076(9) 0.024(9) 0.008(9) 0.030(10)
O34 0.033(7) 0.123(12) 0.060(8) 0.011(8) -0.006(6) 0.010(7)
C34 0.042(11) 0.157(18) 0.076(9) 0.043(11) 0.007(8) -0.005(11)
O35 0.053(8) 0.115(12) 0.078(9) 0.023(8) 0.035(7) 0.023(8)
C35 0.074(14) 0.18(2) 0.060(11) 0.010(12) 0.013(10) -0.019(14)
O36 0.035(7) 0.106(11) 0.068(9) -0.007(8) 0.016(7) -0.006(7)
C36 0.12(2) 0.27(3) 0.074(15) -0.019(18) -0.003(14) -0.02(2)
O37 0.047(8) 0.197(17) 0.088(11) -0.032(11) 0.019(8) -0.009(9)
C37 0.020(10) 0.083(15) 0.042(11) 0.000(10) -0.014(8) 0.003(9)
O38 0.066(9) 0.145(13) 0.058(9) 0.012(8) 0.020(7) 0.014(9)
C38 0.027(10) 0.091(16) 0.040(11) -0.013(11) 0.006(9) -0.003(10)
O39 0.079(10) 0.137(13) 0.098(11) -0.022(10) 0.045(9) -0.012(9)
C39 0.027(10) 0.079(15) 0.057(12) -0.007(11) 0.020(9) 0.002(10)
O40 0.072(9) 0.126(12) 0.057(8) -0.001(8) 0.016(7) 0.016(8)
C40 0.038(11) 0.095(17) 0.049(12) -0.015(11) 0.016(10) -0.013(11)
O41 0.070(9) 0.098(11) 0.069(9) 0.008(8) 0.026(7) -0.018(8)
C41 0.026(10) 0.089(16) 0.053(12) 0.012(11) 0.015(10) -0.009(10)
O42 0.049(8) 0.169(14) 0.071(9) 0.009(9) 0.030(7) 0.018(8)
C42 0.034(11) 0.094(16) 0.054(12) 0.010(12) 0.017(10) 0.008(11)
O43 0.058(8) 0.130(12) 0.053(8) -0.001(8) 0.016(7) -0.018(8)
C43 0.034(10) 0.121(17) 0.050(9) -0.005(12) 0.010(8) 0.012(11)
O44 0.050(8) 0.135(13) 0.082(10) 0.035(9) 0.020(7) -0.015(8)
C44 0.063(12) 0.158(18) 0.055(10) -0.027(13) 0.002(8) 0.006(12)
O45 0.052(8) 0.075(10) 0.094(10) 0.003(8) 0.005(7) 0.008(7)
C45 0.127(19) 0.24(3) 0.081(13) -0.044(17) 0.045(13) -0.010(16)
O46 0.047(8) 0.088(10) 0.091(10) 0.012(8) 0.021(7) -0.004(7)
C46 0.17(3) 0.44(4) 0.21(3) -0.03(3) 0.097(19) -0.10(2)
O47 0.061(9) 0.080(10) 0.107(11) 0.010(8) -0.004(8) 0.009(7)
C47 0.25(4) 0.52(5) 0.25(3) -0.02(4) 0.14(2) -0.12(3)
O48 0.076(9) 0.072(10) 0.093(10) 0.025(8) 0.003(8) -0.006(7)
C48 0.28(5) 0.59(6) 0.33(5) 0.09(5) 0.06(4) -0.22(5)
O49 1.16(19) 0.32(6) 0.8(2) -0.16(13) 0.2(2) -0.555
C49 0.043(12) 0.069(14) 0.057(12) -0.015(11) 0.007(10) 0.004(10)
O50 0.34(7) 0.09(3) 0.67(12) 0.00(5) 0.42(8) 0.07(4)
C50 0.046(12) 0.078(15) 0.065(14) -0.010(11) 0.020(11) 0.003(11)
O51 0.24(6) 0.15(4) 0.39(9) -0.04(5) -0.10(6) -0.05(4)
C51 0.045(12) 0.083(16) 0.042(12) 0.017(11) -0.005(10) -0.015(11)
O52 0.73(13) 0.12(4) 0.51(10) -0.06(5) 0.56(11) -0.06(5)
C52 0.032(10) 0.066(14) 0.045(11) -0.007(10) 0.006(9) -0.009(9)
O53 0.19(4) 0.17(4) 0.29(6) 0.13(4) -0.11(4) -0.13(4)
C53 0.038(11) 0.075(15) 0.060(13) -0.019(11) 0.011(10) -0.014(10)
C54 0.042(11) 0.055(13) 0.084(15) 0.003(12) 0.029(11) 0.013(10)
C55 0.026(9) 0.081(13) 0.070(12) -0.018(10) 0.009(9) -0.012(8)
O56 0.16(4) 0.37(7) 0.12(3) -0.09(4) 0.08(3) -0.04(4)
C56 0.055(11) 0.089(14) 0.085(13) 0.002(10) 0.026(10) 0.007(9)
O57 0.133(17) 0.26(3) 0.144(17) 0.033(17) 0.048(14) 0.051(16)
C57 0.125(18) 0.161(19) 0.151(18) 0.063(14) 0.077(16) 0.069(14)
O58 0.113(11) 0.083(10) 0.069(9) 0.003(8) 0.033(8) 0.011(8)
C58 0.25(3) 0.19(2) 0.22(3) 0.070(19) 0.07(2) 0.15(2)
O59 0.12(3) 0.38(7) 0.25(5) 0.10(5) 0.07(3) -0.12(4)
C59 0.38(4) 0.19(3) 0.37(4) 0.11(3) 0.08(3) 0.12(3)
O60 0.13(3) 0.10(3) 0.17(3) 0.05(2) 0.00(3) -0.01(2)
C60 0.51(6) 0.16(3) 0.51(6) 0.12(4) 0.17(5) 0.15(4)
O61 0.24(5) 0.15(3) 0.11(3) -0.05(3) -0.10(3) 0.09(3)
C61 0.031(10) 0.080(16) 0.043(12) -0.023(12) -0.001(9) -0.004(9)
O62 0.187(18) 0.50(4) 0.116(13) 0.21(2) 0.123(14) 0.29(2)
C62 0.014(9) 0.089(17) 0.052(13) 0.007(12) 0.003(8) -0.005(9)
O63 0.22(3) 0.054(18) 0.065(18) 0.034(14) 0.09(2) 0.055(19)
C63 0.031(10) 0.070(16) 0.055(14) -0.017(13) 0.008(9) -0.002(10)
O64 0.21(4) 0.21(4) 0.09(3) 0.08(3) 0.05(3) -0.03(3)
C64 0.046(11) 0.071(17) 0.053(13) -0.005(13) 0.025(10) 0.000(10)
O65 0.14(4) 0.28(6) 0.32(6) 0.17(5) 0.15(4) 0.13(4)
C65 0.040(11) 0.088(19) 0.060(15) 0.013(14) 0.017(10) 0.006(11)
O66 0.82(15) 0.20(5) 0.17(4) 0.12(4) 0.28(6) 0.38(7)
C66 0.020(9) 0.077(16) 0.044(12) 0.012(12) 0.001(8) -0.004(10)
O67 0.33(5) 0.05(2) 0.15(3) 0.06(2) 0.19(4) 0.08(3)
C67 0.041(9) 0.117(17) 0.049(11) -0.004(11) 0.013(9) 0.008(9)
C68 0.054(9) 0.142(17) 0.054(11) -0.012(12) 0.016(8) 0.018(10)
O69 0.52(12) 0.23(6) 0.32(8) -0.01(6) 0.20(9) -0.15(7)
C69 0.045(8) 0.172(19) 0.093(14) -0.014(14) 0.022(10) 0.008(10)
O70 0.08(2) 0.12(3) 0.08(2) 0.009(18) 0.011(17) 0.045(18)
C70 0.070(11) 0.20(2) 0.123(18) 0.003(17) 0.016(13) 0.040(12)
O71 1.2(2) 0.28(7) 0.38(8) 0.000 0.31(12) 0.000
C71 0.063(11) 0.24(3) 0.20(3) 0.02(2) 0.016(16) 0.040(14)
C72 0.107(19) 0.30(4) 0.31(4) 0.05(4) -0.02(3) 0.09(2)
C73 0.036(12) 0.112(19) 0.066(15) 0.016(14) 0.017(12) -0.011(12)
C74 0.055(14) 0.12(2) 0.060(14) 0.035(14) 0.029(12) -0.003(13)
C75 0.016(10) 0.119(19) 0.065(14) 0.016(13) 0.003(10) -0.015(11)
C76 0.025(11) 0.13(2) 0.072(15) -0.004(14) 0.019(11) -0.023(12)
C77 0.041(12) 0.097(17) 0.058(13) 0.011(13) 0.019(11) 0.001(12)
C78 0.021(10) 0.110(18) 0.061(13) 0.018(13) 0.001(9) -0.031(11)
C79 0.039(11) 0.099(15) 0.071(13) 0.018(12) 0.006(10) -0.019(9)
C80 0.046(11) 0.105(15) 0.087(13) 0.029(10) 0.015(10) -0.017(9)
C81 0.085(16) 0.119(18) 0.126(17) 0.004(12) 0.023(13) -0.041(11)
C82 0.110(19) 0.15(2) 0.20(2) -0.055(16) 0.036(17) -0.042(15)
C83 0.21(3) 0.23(3) 0.25(3) -0.13(2) 0.05(2) -0.05(2)
C84 0.30(5) 0.28(5) 0.35(5) -0.16(3) 0.12(4) -0.04(4)
C85 0.054(14) 0.091(17) 0.069(15) 0.031(13) 0.011(11) -0.011(12)
C86 0.022(11) 0.091(17) 0.094(17) -0.002(13) 0.017(12) -0.014(10)
C87 0.042(13) 0.060(14) 0.072(15) 0.012(12) -0.003(11) 0.004(10)
C88 0.052(14) 0.080(17) 0.087(17) -0.004(14) 0.016(13) -0.008(12)
C89 0.055(14) 0.089(17) 0.083(16) 0.014(14) 0.005(13) -0.008(12)
C90 0.039(11) 0.089(16) 0.067(14) -0.011(12) 0.023(11) -0.026(11)
C91 0.032(10) 0.085(13) 0.065(12) -0.001(11) 0.016(9) -0.010(9)
C92 0.033(10) 0.101(12) 0.078(13) 0.010(10) 0.014(9) -0.015(10)
C93 0.040(10) 0.097(12) 0.108(15) 0.005(10) 0.004(10) -0.021(11)
C94 0.057(13) 0.100(12) 0.19(2) 0.054(15) 0.026(14) -0.004(13)
C95 0.112(19) 0.096(13) 0.25(3) 0.055(18) 0.002(19) 0.010(17)
C96 0.10(2) 0.120(18) 0.40(5) 0.09(3) 0.05(3) -0.028(19)
C97 0.017(9) 0.11(2) 0.060(14) 0.005(14) 0.014(9) -0.014(10)
C98 0.010(9) 0.11(2) 0.055(14) 0.012(15) -0.007(8) -0.005(10)
C99 0.029(11) 0.11(2) 0.064(16) 0.023(17) 0.014(10) -0.004(12)
C100 0.040(11) 0.069(19) 0.052(15) 0.019(15) 0.007(10) 0.005(11)
C101 0.043(12) 0.08(2) 0.055(16) 0.014(16) -0.002(10) -0.003(11)
C102 0.025(10) 0.11(2) 0.047(13) -0.019(15) 0.005(9) -0.004(11)
C103 0.035(10) 0.102(16) 0.067(13) 0.003(11) 0.014(9) -0.010(9)
C104 0.040(11) 0.173(19) 0.077(12) 0.025(13) 0.023(9) -0.023(11)
C105 0.094(16) 0.31(3) 0.081(14) 0.005(17) 0.045(12) -0.046(16)
C106 0.21(3) 0.42(4) 0.15(2) -0.11(3) 0.07(2) 0.03(2)
C107 0.22(3) 0.48(4) 0.18(3) -0.11(3) 0.12(2) 0.02(3)
C108 0.22(4) 0.59(7) 0.39(6) -0.17(5) 0.16(3) 0.05(4)
C109 0.018(10) 0.104(18) 0.066(13) 0.003(13) 0.013(9) -0.013(11)
C110 0.035(11) 0.12(2) 0.047(12) 0.010(13) 0.011(10) -0.006(13)
C111 0.035(13) 0.12(2) 0.082(16) 0.007(16) 0.017(12) -0.027(14)
C112 0.048(14) 0.12(2) 0.063(14) 0.002(15) -0.006(11) -0.034(15)
C113 0.037(13) 0.13(2) 0.060(14) 0.019(15) 0.018(11) 0.012(15)
C114 0.043(13) 0.11(2) 0.074(15) 0.031(14) 0.022(12) 0.007(14)
C115 0.037(11) 0.121(18) 0.066(13) 0.018(13) 0.010(9) -0.010(11)
C116 0.047(11) 0.136(17) 0.074(13) 0.015(12) 0.017(9) -0.024(10)
C117 0.065(13) 0.18(2) 0.082(14) 0.019(13) 0.032(10) -0.017(12)
C118 0.111(17) 0.19(2) 0.122(18) 0.029(16) 0.072(13) -0.024(14)
C119 0.16(2) 0.25(3) 0.14(2) -0.01(2) 0.113(17) -0.05(2)
C120 0.19(3) 0.41(5) 0.32(4) -0.10(4) 0.20(3) -0.12(3)
C121 0.055(13) 0.11(2) 0.049(12) 0.009(12) 0.024(11) 0.025(13)
C122 0.056(13) 0.091(18) 0.067(14) -0.023(14) 0.030(12) -0.025(14)
C123 0.042(13) 0.12(2) 0.053(13) 0.013(15) 0.022(11) 0.030(14)
C124 0.029(12) 0.12(2) 0.066(15) -0.024(15) 0.012(11) -0.030(14)
C125 0.032(12) 0.11(2) 0.053(13) -0.004(13) 0.005(10) 0.012(13)
C126 0.031(11) 0.096(18) 0.051(12) -0.027(12) 0.006(10) -0.006(11)
C127 0.069(13) 0.098(16) 0.047(12) -0.011(11) -0.002(10) 0.026(11)
C128 0.080(14) 0.107(15) 0.056(12) -0.022(11) 0.001(9) 0.030(10)
C129 0.105(15) 0.129(17) 0.074(14) -0.031(13) 0.024(10) 0.027(13)
C130 0.124(17) 0.138(18) 0.133(19) -0.054(16) 0.058(14) 0.013(14)
C131 0.14(2) 0.20(3) 0.20(3) -0.07(2) 0.102(17) 0.006(19)
C132 0.12(2) 0.26(4) 0.44(6) -0.04(4) 0.08(2) -0.03(3)
C133 0.055(12) 0.084(16) 0.059(14) -0.023(13) 0.024(12) -0.018(11)
C134 0.051(13) 0.106(18) 0.051(13) 0.003(13) 0.014(11) 0.007(12)
C135 0.028(11) 0.095(17) 0.074(15) 0.009(13) 0.002(11) 0.012(11)
C136 0.037(12) 0.104(19) 0.079(16) 0.009(14) 0.006(12) 0.001(12)
C137 0.032(12) 0.102(18) 0.065(15) 0.010(13) -0.002(11) 0.014(12)
C138 0.068(14) 0.057(14) 0.035(11) -0.008(10) -0.015(10) -0.005(11)
C139 0.050(11) 0.075(13) 0.065(12) -0.025(10) 0.020(10) -0.016(8)
C140 0.078(14) 0.086(15) 0.081(13) -0.014(10) 0.013(11) 0.006(10)
C141 0.14(2) 0.108(18) 0.113(17) 0.007(12) -0.005(16) 0.015(13)
C142 0.27(3) 0.12(2) 0.20(3) -0.003(17) 0.00(2) 0.081(17)
C143 0.40(4) 0.15(3) 0.23(3) 0.01(2) -0.02(3) 0.11(2)
C145 0.26(4) 0.30(5) 0.061(17) 0.07(2) 0.03(2) 0.23(4)
C146 0.88(18) 0.24(7) 1.0(2) 0.25(9) 0.85(18) 0.16(9)
C147 0.052(13) 0.088(18) 0.091(17) 0.003(14) 0.012(12) 0.000(12)
C148 0.19(4) 0.20(4) 0.15(3) -0.06(3) 0.13(3) 0.00(3)
C149 0.041(13) 0.13(2) 0.113(19) -0.017(16) -0.017(12) -0.017(13)
C150 0.11(2) 0.11(2) 0.092(19) -0.005(16) 0.043(18) 0.040(19)

loop_
_atom_type_symbol
_atom_type_description
_atom_type_scat_dispersion_real
_atom_type_scat_dispersion_imag
_atom_type_scat_source
C C 0.0033 0.0016 'International Tables Vol C Tables 4.2.6.8 and 6.1.1.4'
H H 0.0000 0.0000 'International Tables Vol C Tables 4.2.6.8 and 6.1.1.4'
N N 0.0061 0.0033 'International Tables Vol C Tables 4.2.6.8 and 6.1.1.4'
O O 0.0106 0.0060 'International Tables Vol C Tables 4.2.6.8 and 6.1.1.4'
Ga Ga 0.2307 1.6083 'International Tables Vol C Tables 4.2.6.8 and 6.1.1.4'

loop_
_geom_angle_atom_site_label_1
_geom_angle_atom_site_label_2
_geom_angle_atom_site_label_3
_geom_angle
_geom_angle_site_symmetry_1
_geom_angle_site_symmetry_3
O31 Ga1 O28 90.6(6) . .
O31 Ga1 O32 90.0(6) . .
O28 Ga1 O32 174.9(6) . .
O31 Ga1 O29 175.7(7) . .
O28 Ga1 O29 86.6(6) . .
O32 Ga1 O29 93.1(6) . .
O31 Ga1 O37 93.1(6) . .
O28 Ga1 O37 96.1(6) . .
O32 Ga1 O37 88.9(6) . .
O29 Ga1 O37 83.9(6) . .
O31 Ga1 O38 92.5(6) . .
O28 Ga1 O38 88.7(6) . .
O32 Ga1 O38 86.3(6) . .
O29 Ga1 O38 90.8(6) . .
O37 Ga1 O38 172.6(5) . .
C3 O1 Ga3 110.2(11) . .
C2 C1 C6 127.3(18) . .
O33 Ga2 O3 95.7(6) . .
O33 Ga2 O32 87.5(5) . .
O3 Ga2 O32 176.2(6) . .
O33 Ga2 O2 177.3(5) . .
O3 Ga2 O2 85.4(5) . .
O32 Ga2 O2 91.5(5) . .
O33 Ga2 O39 90.1(6) . .
O3 Ga2 O39 93.4(6) . .
O32 Ga2 O39 88.7(5) . .
O2 Ga2 O39 87.4(6) . .
O33 Ga2 O40 92.3(5) . .
O3 Ga2 O40 90.0(5) . .
O32 Ga2 O40 87.9(5) . .
O2 Ga2 O40 90.2(5) . .
O39 Ga2 O40 175.7(6) . .
C4 O2 Ga3 109.2(14) . .
C4 O2 Ga2 106.1(14) . .
Ga3 O2 Ga2 144.1(6) . .
C1 C2 C3 114(2) . .
C1 C2 C43 120.2(17) . .
C3 C2 C43 125(2) . .
O1 Ga3 O2 86.0(5) . .
O1 Ga3 O41 92.1(5) . .
O2 Ga3 O41 89.3(5) . .
O1 Ga3 O29 176.5(6) . .
O2 Ga3 O29 95.9(6) . .
O41 Ga3 O29 90.8(6) . .
O1 Ga3 O30 90.9(5) . .
O2 Ga3 O30 175.3(5) . .
O41 Ga3 O30 94.4(5) . .
O29 Ga3 O30 87.0(5) . .
O1 Ga3 O42 88.3(5) . .
O2 Ga3 O42 90.2(6) . .
O41 Ga3 O42 179.3(6) . .
O29 Ga3 O42 88.9(5) . .
O30 Ga3 O42 86.2(6) . .
C5 O3 Ga2 110.4(11) . .
C4 C3 C2 122(2) . .
C4 C3 O1 116.8(17) . .
C2 C3 O1 121(2) . .
O43 Ga4 O11 91.1(5) . .
O43 Ga4 O20 91.0(5) . .
O11 Ga4 O20 95.6(5) . .
O43 Ga4 O19 93.4(5) . .
O11 Ga4 O19 174.6(5) . .
O20 Ga4 O19 87.3(5) . .
O43 Ga4 O12 94.0(5) . .
O11 Ga4 O12 85.9(5) . .
O20 Ga4 O12 174.7(5) . .
O19 Ga4 O12 90.8(5) . .
O43 Ga4 O44 178.7(6) . .
O11 Ga4 O44 88.3(5) . .
O20 Ga4 O44 87.8(6) . .
O19 Ga4 O44 87.2(5) . .
O12 Ga4 O44 87.2(5) . .
C5 C4 C3 122.1(18) . .
C5 C4 O2 120(2) . .
C3 C4 O2 118(2) . .
O15 Ga5 O10 93.6(5) . .
O15 Ga5 O14 86.7(5) . .
O10 Ga5 O14 178.5(5) . .
O15 Ga5 O11 175.5(5) . .
O10 Ga5 O11 85.8(5) . .
O14 Ga5 O11 94.0(5) . .
O15 Ga5 O46 93.7(5) . .
O10 Ga5 O46 89.3(5) . .
O14 Ga5 O46 89.2(5) . .
O11 Ga5 O46 90.8(5) . .
O15 Ga5 O45 91.2(5) . .
O10 Ga5 O45 94.6(5) . .
O14 Ga5 O45 86.9(5) . .
O11 Ga5 O45 84.3(5) . .
O46 Ga5 O45 173.6(5) . .
C4 C5 O3 117.6(17) . .
C4 C5 C6 121(2) . .
O3 C5 C6 121(2) . .
O13 Ga6 O21 95.1(6) . .
O13 Ga6 O14 87.4(5) . .
O21 Ga6 O14 174.7(6) . .
O13 Ga6 O20 177.0(5) . .
O21 Ga6 O20 85.0(6) . .
O14 Ga6 O20 92.8(5) . .
O13 Ga6 O48 90.9(5) . .
O21 Ga6 O48 88.5(6) . .
O14 Ga6 O48 86.7(5) . .
O20 Ga6 O48 92.1(6) . .
O13 Ga6 O47 94.2(6) . .
O21 Ga6 O47 93.7(6) . .
O14 Ga6 O47 90.8(5) . .
O20 Ga6 O47 82.8(6) . .
O48 Ga6 O47 174.2(6) . .
C5 C6 C1 113(2) . .
C5 C6 C7 122(2) . .
C1 C6 C7 125.0(17) . .
C14 C7 C6 108.6(15) . .
C14 C7 C8 112.3(15) . .
C6 C7 C8 113.9(16) . .
C9 C8 C7 114.4(16) . .
C10 C9 C8 114.6(17) . .
C39 O10 Ga5 111.0(10) . .
C9 C10 C11 112.1(18) . .
C40 O11 Ga4 108.8(10) . .
C40 O11 Ga5 106.7(10) . .
Ga4 O11 Ga5 141.0(6) . .
C10 C11 C12 113.8(19) . .
C41 O12 Ga4 108.8(11) . .
C51 O13 Ga6 109.3(11) . .
C18 C13 C14 126.0(18) . .
C52 O14 Ga6 105.1(9) . .
C52 O14 Ga5 107.0(9) . .
Ga6 O14 Ga5 146.8(7) . .
C15 C14 C13 114.8(19) . .
C15 C14 C7 121.7(17) . .
C13 C14 C7 123.4(16) . .
C53 O15 Ga5 110.8(10) . .
C14 C15 O4 125.8(19) . .
C14 C15 C16 124.2(18) . .
O4 C15 C16 109.9(17) . .
O5 C16 C15 124.3(18) . .
O5 C16 C17 117(2) . .
C15 C16 C17 118.4(19) . .
O6 C17 C18 123.5(19) . .
O6 C17 C16 118.7(19) . .
C18 C17 C16 118(2) . .
C13 C18 C17 118.5(18) . .
C13 C18 C19 122.1(17) . .
C17 C18 C19 119.3(18) . .
C75 O19 Ga4 108.4(11) . .
C26 C19 C20 112.7(14) . .
C26 C19 C18 112.7(13) . .
C20 C19 C18 111.8(14) . .
C76 O20 Ga4 106.7(12) . .
C76 O20 Ga6 107.3(12) . .
Ga4 O20 Ga6 142.2(7) . .
C19 C20 C21 111.4(14) . .
C77 O21 Ga6 112.4(12) . .
C22 C21 C20 113.3(15) . .
C23 C22 C21 113.8(16) . .
C22 C23 C24 115.3(18) . .
C26 C25 C30 124.8(17) . .
C27 C26 C25 116.6(18) . .
C27 C26 C19 120(2) . .
C25 C26 C19 123.7(18) . .
C26 C27 O7 122(2) . .
C26 C27 C28 121.3(19) . .
O7 C27 C28 117(2) . .
C111 O28 Ga1 111.5(12) . .
O8 C28 C27 120(2) . .
O8 C28 C29 121(2) . .
C27 C28 C29 119.0(19) . .
C112 O29 Ga1 108.4(12) . .
C112 O29 Ga3 106.5(12) . .
Ga1 O29 Ga3 143.5(9) . .
C30 C29 O9 125.3(18) . .
C30 C29 C28 123.4(19) . .
O9 C29 C28 111.3(18) . .
C113 O30 Ga3 110.5(14) . .
C29 C30 C25 114.8(18) . .
C29 C30 C31 124.6(19) . .
C25 C30 C31 120.6(18) . .
C123 O31 Ga1 107.5(12) . .
C30 C31 C38 112.5(13) . .
C30 C31 C32 117.5(16) . .
C38 C31 C32 112.9(14) . .
C124 O32 Ga1 106.7(11) . .
C124 O32 Ga2 103.5(11) . .
Ga1 O32 Ga2 149.7(8) . .
C33 C32 C31 115.7(16) . .
C125 O33 Ga2 110.3(13) . .
C32 C33 C34 113.0(17) . .
C33 C34 C35 115.7(15) . .
C36 C35 C34 117.8(19) . .
C42 C37 C38 125.9(16) . .
C39 C38 C37 115.5(15) . .
C39 C38 C31 122.5(16) . .
C37 C38 C31 121.9(16) . .
C40 C39 O10 116.4(16) . .
C40 C39 C38 120.9(17) . .
O10 C39 C38 122.7(15) . .
C41 C40 C39 122.8(18) . .
C41 C40 O11 118.9(16) . .
C39 C40 O11 118.2(16) . .
C40 C41 O12 117.5(17) . .
C40 C41 C42 120.3(15) . .
O12 C41 C42 122.1(16) . .
C37 C42 C41 114.4(16) . .
C37 C42 C43 124.7(18) . .
C41 C42 C43 120.9(16) . .
C42 C43 C2 108.2(15) . .
C42 C43 C44 113.3(15) . .
C2 C43 C44 115.8(17) . .
C43 C44 C45 113.3(16) . .
C46 C45 C44 116(2) . .
C45 C46 C47 139(4) . .
C48 C47 C46 111(4) . .
C50 C49 C54 125.2(18) . .
C49 C50 C51 114.8(17) . .
C49 C50 C139 124.6(17) . 7_557
C51 C50 C139 120.7(16) . 7_557
C52 C51 O13 117.2(18) . .
C52 C51 C50 121.0(17) . .
O13 C51 C50 121.8(16) . .
C51 C52 O14 120.1(16) . .
C51 C52 C53 121.1(18) . .
O14 C52 C53 118.7(16) . .
O15 C53 C54 122.9(16) . .
O15 C53 C52 116.0(16) . .
C54 C53 C52 121.2(17) . .
C53 C54 C49 116.7(17) . .
C53 C54 C55 119.0(17) . .
C49 C54 C55 124.1(17) . .
C54 C55 C62 108.3(13) . .
C54 C55 C56 111.6(15) . .
C62 C55 C56 114.7(15) . .
C57 C56 C55 106.7(16) . .
C56 C57 C58 111(2) . .
C59 C58 C57 128(4) . .
C58 C59 C60 110(4) . .
C66 C61 C62 121.3(18) . .
C63 C62 C61 118.8(18) . .
C63 C62 C55 119.9(17) . .
C61 C62 C55 121.3(19) . .
O16 C63 C62 123.2(19) . .
O16 C63 C64 118.2(18) . .
C62 C63 C64 118.6(18) . .
O17 C64 C65 122(2) . .
O17 C64 C63 117.6(17) . .
C65 C64 C63 120(2) . .
C64 C65 O18 113(2) . .
C64 C65 C66 123(2) . .
O18 C65 C66 124.5(19) . .
C65 C66 C61 118.4(18) . .
C65 C66 C67 121.9(18) . .
C61 C66 C67 119.6(19) . .
C68 C67 C66 114.2(16) . .
C68 C67 C122 114.9(16) . 7_557
C66 C67 C122 110.7(14) . 7_557
C67 C68 C69 115.0(17) . .
C70 C69 C68 112(2) . .
C69 C70 C71 103(2) . .
C72 C71 C70 109(3) . .
C74 C73 C78 123.2(18) . .
C73 C74 C75 118(2) . .
C73 C74 C115 123.4(18) . .
C75 C74 C115 118(2) . .
C76 C75 C74 120(2) . .
C76 C75 O19 116.6(16) . .
C74 C75 O19 123(2) . .
C75 C76 C77 122.7(18) . .
C75 C76 O20 121(2) . .
C77 C76 O20 116.2(19) . .
O21 C77 C76 117.1(18) . .
O21 C77 C78 123(2) . .
C76 C77 C78 119.3(19) . .
C73 C78 C77 116.5(19) . .
C73 C78 C79 125.1(16) . .
C77 C78 C79 118(2) . .
C80 C79 C78 114.3(17) . .
C80 C79 C86 113.2(15) . .
C78 C79 C86 108.0(16) . .
C79 C80 C81 112.6(18) . .
C82 C81 C80 118(2) . .
C83 C82 C81 109(3) . .
C82 C83 C84 117(4) . .
C86 C85 C90 126(2) . .
C85 C86 C87 119(2) . .
C85 C86 C79 121.6(19) . .
C87 C86 C79 119.5(17) . .
C86 C87 O22 127.9(18) . .
C86 C87 C88 121.9(19) . .
O22 C87 C88 110.2(19) . .
O23 C88 C87 125.0(19) . .
O23 C88 C89 116(2) . .
C87 C88 C89 119(2) . .
O24 C89 C90 121.1(19) . .
O24 C89 C88 121(2) . .
C90 C89 C88 118(2) . .
C85 C90 C89 116.0(17) . .
C85 C90 C91 125.6(17) . .
C89 C90 C91 118.4(18) . .
C98 C91 C90 110.7(14) . .
C98 C91 C92 115.7(16) . .
C90 C91 C92 108.7(15) . .
C93 C92 C91 115.8(16) . .
C92 C93 C94 110(2) . .
C95 C94 C93 115(3) . .
C94 C95 C96 114(3) . .
C102 C97 C98 125(2) . .
C99 C98 C97 114(2) . .
C99 C98 C91 122(2) . .
C97 C98 C91 124(2) . .
C100 C99 O25 120(2) . .
C100 C99 C98 121(2) . .
O25 C99 C98 119(2) . .
C101 C100 O26 119(2) . .
C101 C100 C99 122(2) . .
O26 C100 C99 119(2) . .
C100 C101 O27 118(2) . .
C100 C101 C102 121(2) . .
O27 C101 C102 121(2) . .
C97 C102 C101 116.8(19) . .
C97 C102 C103 121(2) . .
C101 C102 C103 122(2) . .
C110 C103 C104 113.7(16) . .
C110 C103 C102 109.9(14) . .
C104 C103 C102 115.2(17) . .
C105 C104 C103 117(2) . .
C104 C105 C106 126(2) . .
C105 C106 C107 104(3) . .
C108 C107 C106 80(3) . .
C110 C109 C114 125(2) . .
C109 C110 C111 120.2(18) . .
C109 C110 C103 123(2) . .
C111 C110 C103 116.6(19) . .
O28 C111 C112 119(2) . .
O28 C111 C110 128.2(18) . .
C112 C111 C110 113(2) . .
O29 C112 C113 123.8(19) . .
O29 C112 C111 114(2) . .
C113 C112 C111 122(2) . .
C114 C113 C112 122.1(19) . .
C114 C113 O30 126(2) . .
C112 C113 O30 112(2) . .
C113 C114 C109 117(2) . .
C113 C114 C115 118.4(19) . .
C109 C114 C115 124(2) . .
C116 C115 C74 114.3(18) . .
C116 C115 C114 112.3(17) . .
C74 C115 C114 109.7(15) . .
C115 C116 C117 113.9(19) . .
C118 C117 C116 114(2) . .
C117 C118 C119 110(2) . .
C120 C119 C118 108(3) . .
C122 C121 C126 123(2) . .
C121 C122 C123 118(2) . .
C121 C122 C67 122(2) . 7_557
C123 C122 C67 120.1(19) . 7_557
O31 C123 C124 121(2) . .
O31 C123 C122 122.1(18) . .
C124 C123 C122 117(2) . .
C125 C124 O32 122.5(17) . .
C125 C124 C123 122(2) . .
O32 C124 C123 115(2) . .
O33 C125 C124 116(2) . .
O33 C125 C126 123(2) . .
C124 C125 C126 121.2(19) . .
C125 C126 C121 117.8(19) . .
C125 C126 C127 120.2(17) . .
C121 C126 C127 122(2) . .
C134 C127 C128 114.2(18) . .
C134 C127 C126 109.4(15) . .
C128 C127 C126 113.3(17) . .
C127 C128 C129 115.4(18) . .
C130 C129 C128 114(2) . .
C129 C130 C131 112(2) . .
C132 C131 C130 104(3) . .
C134 C133 C138 120.3(18) . .
C135 C134 C133 121.1(19) . .
C135 C134 C127 119.0(19) . .
C133 C134 C127 119.9(18) . .
O34 C135 C134 126(2) . .
O34 C135 C136 114.7(17) . .
C134 C135 C136 119.1(19) . .
C137 C136 O35 119(2) . .
C137 C136 C135 120.9(19) . .
O35 C136 C135 120.1(18) . .
O36 C137 C136 118.3(18) . .
O36 C137 C138 122.9(18) . .
C136 C137 C138 119(2) . .
C137 C138 C133 119.8(18) . .
C137 C138 C139 120.7(19) . .
C133 C138 C139 119.5(18) . .
C50 C139 C140 112.0(15) 7_557 .
C50 C139 C138 109.9(15) 7_557 .
C140 C139 C138 115.7(16) . .
C141 C140 C139 113.4(19) . .
C140 C141 C142 111(3) . .
C143 C142 C141 111(3) . .
C142 C143 C144 127(4) . .
N1 C146 C145 126(9) . .
N2 C148 C147 169(4) . .
N3 C150 C149 176(3) . .

loop_
_geom_bond_atom_site_label_1
_geom_bond_atom_site_label_2
_geom_bond_distance
_geom_bond_site_symmetry_2
Ga1 O31 1.852(13) .
Ga1 O28 1.859(14) .
Ga1 O32 1.927(13) .
Ga1 O29 1.957(12) .
Ga1 O37 2.020(14) .
Ga1 O38 2.037(13) .
O1 C3 1.39(2) .
O1 Ga3 1.940(11) .
N1 C146 1.15(5) .
C1 C2 1.33(2) .
C1 C6 1.43(3) .
C144 C143 1.53(2) .
Ga2 O33 1.913(14) .
Ga2 O3 1.917(11) .
Ga2 O32 2.005(12) .
Ga2 O2 2.007(13) .
Ga2 O39 2.008(13) .
Ga2 O40 2.054(13) .
O2 C4 1.402(19) .
O2 Ga3 1.947(13) .
N2 C148 1.34(4) .
C2 C3 1.38(2) .
C2 C43 1.50(2) .
Ga3 O41 1.971(12) .
Ga3 O29 1.977(11) .
Ga3 O30 1.980(13) .
Ga3 O42 2.045(12) .
O3 C5 1.40(2) .
N3 C150 1.12(3) .
C3 C4 1.37(3) .
Ga4 O43 1.917(13) .
Ga4 O11 1.956(10) .
Ga4 O20 1.958(13) .
Ga4 O19 1.966(11) .
Ga4 O12 1.979(12) .
Ga4 O44 2.025(13) .
O4 C15 1.41(2) .
C4 C5 1.31(3) .
Ga5 O15 1.891(11) .
Ga5 O10 1.901(10) .
Ga5 O14 1.977(11) .
Ga5 O11 1.988(11) .
Ga5 O46 2.040(12) .
Ga5 O45 2.063(12) .
O5 C16 1.36(2) .
C5 C6 1.42(2) .
Ga6 O13 1.888(12) .
Ga6 O21 1.899(12) .
Ga6 O14 1.968(10) .
Ga6 O20 1.982(12) .
Ga6 O48 2.015(12) .
Ga6 O47 2.021(12) .
O6 C17 1.38(2) .
C6 C7 1.51(3) .
O7 C27 1.40(2) .
C7 C14 1.50(2) .
C7 C8 1.536(17) .
O8 C28 1.39(2) .
C8 C9 1.51(2) .
O9 C29 1.39(2) .
C9 C10 1.508(17) .
O10 C39 1.378(18) .
C10 C11 1.51(3) .
O11 C40 1.393(19) .
C11 C12 1.515(18) .
O12 C41 1.393(17) .
O13 C51 1.363(19) .
C13 C18 1.37(2) .
C13 C14 1.41(2) .
O14 C52 1.374(18) .
C14 C15 1.33(2) .
O15 C53 1.380(19) .
C15 C16 1.42(3) .
O16 C63 1.38(2) .
C16 C17 1.45(3) .
O17 C64 1.36(2) .
C17 C18 1.40(2) .
O18 C65 1.37(2) .
C18 C19 1.56(2) .
O19 C75 1.43(2) .
C19 C26 1.48(2) .
C19 C20 1.527(16) .
O20 C76 1.427(19) .
C20 C21 1.54(2) .
O21 C77 1.36(2) .
C21 C22 1.521(16) .
O22 C87 1.39(2) .
C22 C23 1.52(3) .
O23 C88 1.38(2) .
C23 C24 1.548(17) .
O24 C89 1.34(2) .
O25 C99 1.40(2) .
C25 C26 1.42(2) .
C25 C30 1.43(2) .
O26 C100 1.35(2) .
C26 C27 1.36(2) .
O27 C101 1.37(2) .
C27 C28 1.41(2) .
O28 C111 1.32(2) .
C28 C29 1.41(2) .
O29 C112 1.38(2) .
C29 C30 1.35(2) .
O30 C113 1.43(2) .
C30 C31 1.43(2) .
O31 C123 1.34(2) .
C31 C38 1.49(2) .
C31 C32 1.527(16) .
O32 C124 1.38(2) .
C32 C33 1.51(2) .
O33 C125 1.36(2) .
C33 C34 1.523(18) .
O34 C135 1.34(2) .
C34 C35 1.55(3) .
O35 C136 1.41(2) .
C35 C36 1.520(18) .
O36 C137 1.35(2) .
C37 C42 1.41(2) .
C37 C38 1.41(2) .
C38 C39 1.38(2) .
C39 C40 1.38(2) .
C40 C41 1.36(2) .
C41 C42 1.42(2) .
C42 C43 1.49(2) .
C43 C44 1.55(2) .
C44 C45 1.58(3) .
C45 C46 1.55(2) .
C46 C47 1.571(19) .
C47 C48 1.55(3) .
C49 C50 1.39(2) .
C49 C54 1.39(2) .
C50 C51 1.45(2) .
C50 C139 1.50(2) 7_557
C51 C52 1.35(2) .
C52 C53 1.39(2) .
O53 O67 1.63(7) 4_546
C53 C54 1.39(2) .
C54 C55 1.52(2) .
C55 C62 1.57(2) .
C55 C56 1.59(2) .
C56 C57 1.53(3) .
C57 C58 1.60(2) .
C58 C59 1.40(5) .
C59 C60 1.60(2) .
C61 C66 1.38(2) .
C61 C62 1.43(2) .
C62 C63 1.39(2) .
C63 C64 1.43(2) .
C64 C65 1.36(2) .
C65 C66 1.38(2) .
C66 C67 1.53(2) .
O67 O53 1.63(7) 4_556
C67 C68 1.486(19) .
C67 C122 1.53(2) 7_557
C68 C69 1.53(2) .
C69 C70 1.46(2) .
C70 C71 1.64(3) .
C71 C72 1.45(2) .
C73 C74 1.37(3) .
C73 C78 1.40(3) .
C74 C75 1.40(2) .
C74 C115 1.53(3) .
C75 C76 1.33(3) .
C76 C77 1.37(3) .
C77 C78 1.42(2) .
C78 C79 1.50(3) .
C79 C80 1.471(18) .
C79 C86 1.56(3) .
C80 C81 1.57(3) .
C81 C82 1.47(2) .
C82 C83 1.44(4) .
C83 C84 1.48(2) .
C85 C86 1.32(2) .
C85 C90 1.43(2) .
C86 C87 1.36(2) .
C87 C88 1.40(3) .
C88 C89 1.46(3) .
C89 C90 1.43(3) .
C90 C91 1.54(2) .
C91 C98 1.50(2) .
C91 C92 1.559(18) .
C92 C93 1.50(2) .
C93 C94 1.55(2) .
C94 C95 1.42(3) .
C95 C96 1.57(2) .
C97 C102 1.36(2) .
C97 C98 1.42(2) .
C98 C99 1.42(3) .
C99 C100 1.36(3) .
C100 C101 1.34(3) .
C101 C102 1.41(3) .
C102 C103 1.54(2) .
C103 C110 1.51(2) .
C103 C104 1.521(16) .
C104 C105 1.45(3) .
C105 C106 1.511(14) .
C106 C107 1.552(12) .
C107 C108 1.526(11) .
C109 C110 1.36(2) .
C109 C114 1.37(2) .
C110 C111 1.50(3) .
C111 C112 1.42(3) .
C112 C113 1.41(3) .
C113 C114 1.36(3) .
C114 C115 1.54(3) .
C115 C116 1.507(18) .
C116 C117 1.52(3) .
C117 C118 1.509(19) .
C118 C119 1.64(3) .
C119 C120 1.48(2) .
C121 C122 1.39(2) .
C121 C126 1.41(2) .
C122 C123 1.45(3) .
C122 C67 1.53(2) 7_557
C123 C124 1.41(2) .
C124 C125 1.37(3) .
C125 C126 1.39(2) .
C126 C127 1.58(3) .
C127 C134 1.50(2) .
C127 C128 1.524(18) .
C128 C129 1.60(3) .
C129 C130 1.52(2) .
C130 C131 1.55(3) .
C131 C132 1.51(2) .
C133 C134 1.40(2) .
C133 C138 1.43(2) .
C134 C135 1.36(2) .
C135 C136 1.46(3) .
C136 C137 1.40(3) .
C137 C138 1.40(2) .
C138 C139 1.56(2) .
C139 C50 1.50(2) 7_557
C139 C140 1.54(2) .
C140 C141 1.47(3) .
C141 C142 1.53(2) .
C142 C143 1.48(4) .
C145 C146 1.49(10) .
C147 C148 1.47(5) .
C149 C150 1.54(3) .
